data_7020082
loop_
_publ_author_name
'Cedillo-Cruz, Alberto'
'Ortega-Alfaro, M Carmen'
'L\'opez-Cort\'es, Jos\'e G'
'Alfredo Toscano, Rub\'en'
'Penieres-Carrillo, J Guillermo'
'Alvarez-Toledano, Cecilio'

_publ_section_title
;
 Synthesis of Fischer type-carbene complexes containing a coordinated
 thioimidate structural motif.
;
_journal_issue 35
_journal_name_full 'Dalton transactions (Cambridge, England : 2003)'
_journal_page_first 10568
_journal_page_last 10575
_journal_paper_doi 10.1039/c2dt31297b
_journal_volume 41
_journal_year 2012
_chemical_formula_moiety 'C19 H20 N2 O4 S W'
_chemical_formula_sum 'C19 H20 N2 O4 S W'
_chemical_formula_weight 556.28
_chemical_name_systematic
;
?
;
_space_group_IT_number 14
_symmetry_cell_setting monoclinic
_symmetry_space_group_name_Hall '-P 2yn'
_symmetry_space_group_name_H-M 'P 1 21/n 1'
_atom_sites_solution_hydrogens geom
_atom_sites_solution_primary direct
_atom_sites_solution_secondary difmap
_audit_creation_method SHELXL-97
_cell_angle_alpha 90.00
_cell_angle_beta 106.3250(10)
_cell_angle_gamma 90.00
_cell_formula_units_Z 4
_cell_length_a 10.2093(10)
_cell_length_b 11.8162(12)
_cell_length_c 17.9539(18)
_cell_measurement_reflns_used 5946
_cell_measurement_temperature 298(2)
_cell_measurement_theta_max 25.30
_cell_measurement_theta_min 2.36
_cell_volume 2078.5(4)
_computing_cell_refinement 'SMART V 5.625 (Bruker, 1999)'
_computing_data_collection 'SMART V 5.625 (Bruker, 1999)'
_computing_data_reduction 'SAINT V 7.34A (Bruker, 2006)'
_computing_molecular_graphics 'SHELXTL V 6.12 (Sheldrick, 2000)'
_computing_publication_material 'SHELXTL V 6.12 (Sheldrick, 2000)'
_computing_structure_refinement 'SHELXTL V 6.12 (Sheldrick, 2000)'
_computing_structure_solution 'SHELXTL V 6.12 (Sheldrick, 2000)'
_diffrn_ambient_temperature 298(2)
_diffrn_detector_area_resol_mean 0.661
_diffrn_measured_fraction_theta_full 0.998
_diffrn_measured_fraction_theta_max 0.998
_diffrn_measurement_device_type 'Bruker Smart Apex CCD diffractometer'
_diffrn_measurement_method \w-scans
_diffrn_radiation_monochromator graphite
_diffrn_radiation_source 'fine-focus sealed tube'
_diffrn_radiation_type MoK\a
_diffrn_radiation_wavelength 0.71073
_diffrn_reflns_av_R_equivalents 0.0349
_diffrn_reflns_av_sigmaI/netI 0.0308
_diffrn_reflns_limit_h_max 12
_diffrn_reflns_limit_h_min -12
_diffrn_reflns_limit_k_max 14
_diffrn_reflns_limit_k_min -14
_diffrn_reflns_limit_l_max 21
_diffrn_reflns_limit_l_min -21
_diffrn_reflns_number 16708
_diffrn_reflns_theta_full 25.38
_diffrn_reflns_theta_max 25.38
_diffrn_reflns_theta_min 2.08
_diffrn_standards_decay_% 0
_exptl_absorpt_coefficient_mu 5.683
_exptl_absorpt_correction_T_max 0.4631
_exptl_absorpt_correction_T_min 0.2961
_exptl_absorpt_correction_type multi-scan
_exptl_absorpt_process_details '(Sheldrick, 2004)'
_exptl_crystal_colour yellow
_exptl_crystal_density_diffrn 1.778
_exptl_crystal_density_method 'not measured'
_exptl_crystal_description prism
_exptl_crystal_F_000 1080
_exptl_crystal_size_max 0.372
_exptl_crystal_size_mid 0.138
_exptl_crystal_size_min 0.136
_refine_diff_density_max 1.663
_refine_diff_density_min -0.443
_refine_diff_density_rms 0.102
_refine_ls_extinction_method none
_refine_ls_goodness_of_fit_ref 1.050
_refine_ls_hydrogen_treatment noref
_refine_ls_matrix_type full
_refine_ls_number_parameters 246
_refine_ls_number_reflns 3805
_refine_ls_number_restraints 0
_refine_ls_restrained_S_all 1.050
_refine_ls_R_factor_all 0.0463
_refine_ls_R_factor_gt 0.0339
_refine_ls_shift/su_max 0.001
_refine_ls_shift/su_mean 0.000
_refine_ls_structure_factor_coef Fsqd
_refine_ls_weighting_details 'calc w=1/[\s^2^(Fo^2^)+(0.0357P)^2^+1.2027P] where P=(Fo^2^+2Fc^2^)/3'
_refine_ls_weighting_scheme calc
_refine_ls_wR_factor_gt 0.0757
_refine_ls_wR_factor_ref 0.0811
_reflns_number_gt 2946
_reflns_number_total 3805
_reflns_threshold_expression >2sigma(I)
_cod_data_source_file c2dt31297b.txt
_cod_data_source_block Complex_4b
_cod_depositor_comments
;
The following automatic conversions were performed:

'_symmetry_cell_setting' value 'Monoclinic' changed to 'monoclinic'
according to /home/saulius/struct/CIF-dictionaries/cif_core.dic
dictionary named 'cif_core.dic' version 2.4.1 from 2010-06-29.

Automatic conversion script
Id: cif_fix_values 1891 2012-01-12 08:04:46Z andrius 
;
_cod_original_sg_symbol_H-M 'P 21/n'
_cod_database_code 7020082

loop_
_symmetry_equiv_pos_as_xyz
'x, y, z'
'-x+1/2, y+1/2, -z+1/2'
'-x, -y, -z'
'x-1/2, -y-1/2, z-1/2'

loop_
_atom_site_label
_atom_site_type_symbol
_atom_site_fract_x
_atom_site_fract_y
_atom_site_fract_z
_atom_site_U_iso_or_equiv
_atom_site_adp_type
_atom_site_occupancy
_atom_site_symmetry_multiplicity
_atom_site_calc_flag
_atom_site_refinement_flags
W1 W 0.85906(2) 0.744009(17) 0.172461(13) 0.05633(11) Uani 1 1 d .
S1 S 1.23213(17) 0.95964(16) 0.32365(12) 0.0966(6) Uani 1 1 d .
O1 O 0.9293(5) 0.7039(6) 0.0143(4) 0.132(2) Uani 1 1 d .
O2 O 0.5858(4) 0.6150(4) 0.1058(3) 0.1087(17) Uani 1 1 d .
O3 O 0.6808(6) 0.9584(5) 0.1044(3) 0.124(2) Uani 1 1 d .
O4 O 0.9666(6) 0.5034(4) 0.2382(4) 0.131(2) Uani 1 1 d .
N1 N 1.0534(4) 0.8401(3) 0.2188(3) 0.0588(11) Uani 1 1 d .
N2 N 0.7742(5) 0.7854(4) 0.3294(3) 0.0640(12) Uani 1 1 d .
C1 C 0.9021(6) 0.7170(7) 0.0734(4) 0.084(2) Uani 1 1 d .
C2 C 0.6885(6) 0.6636(5) 0.1320(4) 0.0745(17) Uani 1 1 d .
C3 C 0.7513(6) 0.8838(6) 0.1294(4) 0.0749(17) Uani 1 1 d .
C4 C 0.9357(6) 0.5918(6) 0.2151(4) 0.0784(18) Uani 1 1 d .
C5 C 0.8666(5) 0.7919(4) 0.2917(3) 0.0548(13) Uani 1 1 d .
C6 C 1.0044(5) 0.8353(5) 0.3407(3) 0.0645(14) Uani 1 1 d .
H6 H 0.9909 0.8972 0.3741 0.077 Uiso 1 1 calc R
C7 C 1.0823(8) 0.7364(5) 0.3915(5) 0.099(2) Uani 1 1 d .
H7A H 1.1635 0.7651 0.4277 0.148 Uiso 1 1 calc R
H7B H 1.1066 0.6807 0.3588 0.148 Uiso 1 1 calc R
H7C H 1.0248 0.7024 0.4194 0.148 Uiso 1 1 calc R
C8 C 1.1387(5) 0.8676(4) 0.1695(3) 0.0597(14) Uani 1 1 d .
C9 C 1.2491(6) 0.8014(6) 0.1694(4) 0.0723(16) Uani 1 1 d .
H9 H 1.2702 0.7385 0.2017 0.087 Uiso 1 1 calc R
C10 C 1.3285(6) 0.8285(7) 0.1215(4) 0.088(2) Uani 1 1 d .
H10 H 1.4035 0.7837 0.1220 0.105 Uiso 1 1 calc R
C11 C 1.2996(8) 0.9189(8) 0.0738(4) 0.098(2) Uani 1 1 d .
H11 H 1.3551 0.9365 0.0423 0.117 Uiso 1 1 calc R
C12 C 1.1892(8) 0.9839(6) 0.0719(5) 0.104(2) Uani 1 1 d .
H12 H 1.1683 1.0455 0.0384 0.125 Uiso 1 1 calc R
C13 C 1.1064(6) 0.9590(5) 0.1202(4) 0.0857(19) Uani 1 1 d .
H13 H 1.0306 1.0035 0.1189 0.103 Uiso 1 1 calc R
C14 C 1.0873(5) 0.8758(4) 0.2896(3) 0.0602(14) Uani 1 1 d .
C15 C 1.2301(7) 1.0044(6) 0.4192(4) 0.099(2) Uani 1 1 d .
H15A H 1.3137 1.0433 0.4438 0.148 Uiso 1 1 calc R
H15B H 1.2214 0.9394 0.4495 0.148 Uiso 1 1 calc R
H15C H 1.1543 1.0544 0.4151 0.148 Uiso 1 1 calc R
C16 C 0.7850(7) 0.8216(6) 0.4103(4) 0.089(2) Uani 1 1 d .
H16A H 0.8492 0.7742 0.4474 0.107 Uiso 1 1 calc R
H16B H 0.8149 0.8997 0.4185 0.107 Uiso 1 1 calc R
C17 C 0.6472(9) 0.8087(10) 0.4184(5) 0.137(3) Uani 1 1 d .
H17A H 0.6516 0.7786 0.4693 0.165 Uiso 1 1 calc R
H17B H 0.6020 0.8816 0.4129 0.165 Uiso 1 1 calc R
C18 C 0.5745(10) 0.7348(6) 0.3609(6) 0.118(3) Uani 1 1 d .
H18A H 0.4796 0.7577 0.3433 0.142 Uiso 1 1 calc R
H18B H 0.5785 0.6586 0.3815 0.142 Uiso 1 1 calc R
C19 C 0.6372(6) 0.7375(4) 0.2939(4) 0.0709(16) Uani 1 1 d .
H19A H 0.6433 0.6621 0.2738 0.085 Uiso 1 1 calc R
H19B H 0.5848 0.7853 0.2522 0.085 Uiso 1 1 calc R

loop_
_atom_site_aniso_label
_atom_site_aniso_U_11
_atom_site_aniso_U_22
_atom_site_aniso_U_33
_atom_site_aniso_U_23
_atom_site_aniso_U_13
_atom_site_aniso_U_12
W1 0.04397(14) 0.06304(17) 0.06253(17) -0.01461(11) 0.01585(10) -0.00438(10)
S1 0.0666(10) 0.1058(14) 0.1145(15) -0.0515(11) 0.0203(10) -0.0236(10)
O1 0.088(4) 0.218(6) 0.103(4) -0.081(4) 0.050(3) -0.042(4)
O2 0.063(3) 0.119(4) 0.143(4) -0.051(3) 0.028(3) -0.031(3)
O3 0.110(4) 0.118(4) 0.147(5) 0.056(4) 0.042(4) 0.038(3)
O4 0.157(5) 0.069(3) 0.160(5) -0.003(3) 0.030(4) 0.020(3)
N1 0.043(2) 0.055(3) 0.078(3) -0.015(2) 0.015(2) -0.0035(19)
N2 0.074(3) 0.061(3) 0.058(3) -0.002(2) 0.020(2) -0.003(2)
C1 0.057(4) 0.121(5) 0.076(5) -0.037(4) 0.025(3) -0.019(3)
C2 0.052(3) 0.081(4) 0.092(4) -0.031(3) 0.023(3) -0.013(3)
C3 0.060(4) 0.089(5) 0.080(4) 0.012(3) 0.026(3) 0.003(3)
C4 0.069(4) 0.063(4) 0.106(5) -0.020(4) 0.029(4) 0.002(3)
C5 0.057(3) 0.048(3) 0.060(3) -0.001(2) 0.018(3) 0.009(2)
C6 0.060(3) 0.067(3) 0.060(3) -0.010(3) 0.006(3) 0.003(3)
C7 0.086(5) 0.101(6) 0.092(5) 0.011(4) -0.002(4) 0.017(4)
C8 0.050(3) 0.058(3) 0.070(4) -0.016(3) 0.014(3) -0.006(2)
C9 0.057(4) 0.088(4) 0.068(4) -0.015(3) 0.011(3) 0.011(3)
C10 0.060(4) 0.124(6) 0.080(5) -0.025(4) 0.019(4) 0.005(4)
C11 0.069(5) 0.135(7) 0.093(6) -0.023(5) 0.030(4) -0.036(5)
C12 0.099(6) 0.088(5) 0.127(7) 0.015(4) 0.035(5) -0.026(5)
C13 0.073(4) 0.064(4) 0.126(6) 0.004(4) 0.037(4) -0.003(3)
C14 0.050(3) 0.047(3) 0.075(4) -0.014(3) 0.004(3) 0.004(2)
C15 0.080(5) 0.095(5) 0.105(5) -0.047(4) 0.001(4) 0.004(4)
C16 0.107(5) 0.101(5) 0.067(4) -0.007(4) 0.041(4) -0.013(4)
C17 0.116(7) 0.231(11) 0.076(6) -0.018(6) 0.047(5) 0.000(8)
C18 0.135(8) 0.106(6) 0.149(9) -0.040(5) 0.099(7) -0.051(5)
C19 0.068(4) 0.068(4) 0.081(4) -0.007(3) 0.027(3) -0.010(3)

loop_
_atom_type_symbol
_atom_type_description
_atom_type_scat_dispersion_real
_atom_type_scat_dispersion_imag
_atom_type_scat_source
C C 0.0033 0.0016 'International Tables Vol C Tables 4.2.6.8 and 6.1.1.4'
H H 0.0000 0.0000 'International Tables Vol C Tables 4.2.6.8 and 6.1.1.4'
N N 0.0061 0.0033 'International Tables Vol C Tables 4.2.6.8 and 6.1.1.4'
O O 0.0106 0.0060 'International Tables Vol C Tables 4.2.6.8 and 6.1.1.4'
S S 0.1246 0.1234 'International Tables Vol C Tables 4.2.6.8 and 6.1.1.4'
W W -0.8490 6.8722 'International Tables Vol C Tables 4.2.6.8 and 6.1.1.4'

loop_
_geom_angle_atom_site_label_1
_geom_angle_atom_site_label_2
_geom_angle_atom_site_label_3
_geom_angle
C2 W1 C1 89.2(2)
C2 W1 C3 85.5(3)
C1 W1 C3 91.3(3)
C2 W1 C4 85.2(3)
C1 W1 C4 92.1(3)
C3 W1 C4 170.1(2)
C2 W1 C5 105.9(2)
C1 W1 C5 164.8(2)
C3 W1 C5 91.6(2)
C4 W1 C5 87.5(2)
C2 W1 N1 178.8(2)
C1 W1 N1 91.1(2)
C3 W1 N1 93.3(2)
C4 W1 N1 95.9(2)
C5 W1 N1 73.84(18)
C14 S1 C15 105.4(3)
C14 N1 C8 119.3(4)
C14 N1 W1 119.8(4)
C8 N1 W1 120.8(3)
C5 N2 C19 122.1(5)
C5 N2 C16 128.4(5)
C19 N2 C16 109.4(5)
O1 C1 W1 178.1(7)
O2 C2 W1 178.4(6)
O3 C3 W1 174.6(6)
O4 C4 W1 173.7(6)
N2 C5 C6 113.8(5)
N2 C5 W1 131.1(4)
C6 C5 W1 115.1(4)
C14 C6 C5 110.1(4)
C14 C6 C7 108.5(5)
C5 C6 C7 108.8(5)
C9 C8 C13 119.7(6)
C9 C8 N1 120.6(5)
C13 C8 N1 119.7(5)
C8 C9 C10 119.7(6)
C11 C10 C9 121.3(7)
C10 C11 C12 119.7(7)
C11 C12 C13 120.5(7)
C8 C13 C12 119.0(6)
N1 C14 C6 117.4(5)
N1 C14 S1 119.9(4)
C6 C14 S1 122.6(4)
C17 C16 N2 104.9(6)
C18 C17 C16 108.5(7)
C17 C18 C19 108.6(6)
N2 C19 C18 103.1(6)

loop_
_geom_bond_atom_site_label_1
_geom_bond_atom_site_label_2
_geom_bond_distance
W1 C2 1.937(6)
W1 C1 1.975(7)
W1 C3 2.015(7)
W1 C4 2.024(7)
W1 C5 2.194(5)
W1 N1 2.233(4)
S1 C14 1.742(5)
S1 C15 1.800(7)
O1 C1 1.180(7)
O2 C2 1.172(6)
O3 C3 1.147(7)
O4 C4 1.135(7)
N1 C14 1.290(6)
N1 C8 1.443(6)
N2 C5 1.309(7)
N2 C19 1.477(8)
N2 C16 1.488(7)
C5 C6 1.524(7)
C6 C14 1.492(7)
C6 C7 1.556(8)
C8 C9 1.372(7)
C8 C13 1.377(8)
C9 C10 1.375(9)
C10 C11 1.348(10)
C11 C12 1.357(10)
C12 C13 1.402(9)
C16 C17 1.462(10)
C17 C18 1.396(11)
C18 C19 1.514(10)
